data_2208159
loop_
_publ_author_name
'Ying Zhu'
'Ming, Yang'
'Zhong, Jian-Jia'

_publ_section_title
;
 A guaianolide-type sesquiterpene lactone
;
_journal_coeditor_code SG6050
_journal_issue 2
_journal_name_full 'Acta Crystallographica Section E'
_journal_page_first o510
_journal_page_last o512
_journal_paper_doi 10.1107/S1600536805042984
_journal_volume 62
_journal_year 2006
_chemical_formula_iupac 'C15 H20 O3'
_chemical_formula_moiety 'C15 H20 O3'
_chemical_formula_sum 'C15 H20 O3'
_chemical_formula_weight 248.31
_chemical_melting_point 396
_chemical_name_systematic
;
3\a-hydroxy-11\aH-guaia-4(15),10(14)-diene-12,6\a-olide
;
_space_group_IT_number 19
_symmetry_cell_setting orthorhombic
_symmetry_space_group_name_Hall 'P 2ac 2ab'
_symmetry_space_group_name_H-M 'P 21 21 21'
_atom_sites_solution_hydrogens geom
_atom_sites_solution_primary direct
_atom_sites_solution_secondary difmap
_cell_angle_alpha 90.00
_cell_angle_beta 90.00
_cell_angle_gamma 90.00
_cell_formula_units_Z 4
_cell_length_a 8.3460(10)
_cell_length_b 9.9510(10)
_cell_length_c 15.934(2)
_cell_measurement_reflns_used 26
_cell_measurement_temperature 291(2)
_cell_measurement_theta_max 13.23
_cell_measurement_theta_min 3.53
_cell_volume 1323.3(3)
_computing_cell_refinement XSCANS
_computing_data_collection 'XSCANS (Siemens, 1996)'
_computing_data_reduction 'SHELXTL (Sheldrick, 1994)'
_computing_molecular_graphics SHELXTL
_computing_publication_material SHELXTL
_computing_structure_refinement 'SHELXL97 (Sheldrick, 1997)'
_computing_structure_solution 'SHELXS97 (Sheldrick, 1997)'
_diffrn_ambient_temperature 291(2)
_diffrn_measured_fraction_theta_full 1.000
_diffrn_measured_fraction_theta_max 1.000
_diffrn_measurement_device_type 'Siemens P4'
_diffrn_measurement_method \w
_diffrn_radiation_monochromator graphite
_diffrn_radiation_source 'normal-focus sealed tube'
_diffrn_radiation_type MoK\a
_diffrn_radiation_wavelength 0.71073
_diffrn_reflns_av_R_equivalents 0.0071
_diffrn_reflns_av_sigmaI/netI 0.0361
_diffrn_reflns_limit_h_max 10
_diffrn_reflns_limit_h_min 0
_diffrn_reflns_limit_k_max 12
_diffrn_reflns_limit_k_min 0
_diffrn_reflns_limit_l_max 20
_diffrn_reflns_limit_l_min -1
_diffrn_reflns_number 1828
_diffrn_reflns_theta_full 26.90
_diffrn_reflns_theta_max 26.90
_diffrn_reflns_theta_min 2.41
_diffrn_standards_decay_% 3.13
_diffrn_standards_interval_count 97
_diffrn_standards_number 3
_exptl_absorpt_coefficient_mu 0.085
_exptl_absorpt_correction_type none
_exptl_crystal_colour colourless
_exptl_crystal_density_diffrn 1.246
_exptl_crystal_density_method 'not measured'
_exptl_crystal_description block
_exptl_crystal_F_000 536
_exptl_crystal_size_max 0.56
_exptl_crystal_size_mid 0.50
_exptl_crystal_size_min 0.44
_refine_diff_density_max 0.147
_refine_diff_density_min -0.113
_refine_ls_extinction_coef 0.032(2)
_refine_ls_extinction_expression Fc^*^=kFc[1+0.001xFc^2^\l^3^/sin(2\q)]^-1/4^
_refine_ls_extinction_method 'SHELXL97 (Sheldrick, 1997)'
_refine_ls_goodness_of_fit_ref 0.979
_refine_ls_hydrogen_treatment constr
_refine_ls_matrix_type full
_refine_ls_number_parameters 166
_refine_ls_number_reflns 1661
_refine_ls_number_restraints 0
_refine_ls_restrained_S_all 0.979
_refine_ls_R_factor_all 0.0612
_refine_ls_R_factor_gt 0.0403
_refine_ls_shift/su_max 0.000
_refine_ls_shift/su_mean 0.000
_refine_ls_structure_factor_coef Fsqd
_refine_ls_weighting_details 'calc w = 1/[\s^2^(Fo^2^)+(0.0413P)^2^] where P=(Fo^2^+2Fc^2^)/3'
_refine_ls_weighting_scheme calc
_refine_ls_wR_factor_gt 0.0793
_refine_ls_wR_factor_ref 0.0848
_reflns_number_gt 1152
_reflns_number_total 1661
_reflns_threshold_expression I>2\s(I)
_cod_data_source_file sg6050.cif
_cod_data_source_block I
_cod_depositor_comments
;
The following automatic conversions were performed:
'_symmetry_cell_setting' value 'Orthorhombic' changed to 'orthorhombic'
according to '/home/saulius/struct/CIF-dictionaries/cif_core.dic'
dictionary named 'cif_core.dic' version 2.4.1 from 2010-06-29.

Automatic conversion script
Id: cif_fix_enum 1527 2010-12-29 10:47:43Z saulius 

The following automatic conversions were performed:

'_symmetry_cell_setting' value 'Orthorhombic' changed to
'orthorhombic' according to
/home/saulius/struct/CIF-dictionaries/cif_core.dic dictionary named
'cif_core.dic' version 2.4.1 from 2010-06-29.

Automatic conversion script
Id: cif_fix_values 1715 2011-07-08 13:25:40Z adriana 
;
_cod_original_sg_symbol_Hall P2ac2ab
_cod_database_code 2208159
_cod_database_fobs_code 2208159

loop_
_symmetry_equiv_pos_as_xyz
'x, y, z'
'-x+1/2, -y, z+1/2'
'-x, y+1/2, -z+1/2'
'x+1/2, -y+1/2, -z'

loop_
_atom_site_label
_atom_site_fract_x
_atom_site_fract_y
_atom_site_fract_z
_atom_site_U_iso_or_equiv
_atom_site_adp_type
_atom_site_calc_flag
_atom_site_refinement_flags
_atom_site_occupancy
_atom_site_type_symbol
O1 0.3089(2) 0.55842(15) 0.48841(9) 0.0499(5) Uani d . 1 O
O2 0.2486(3) 1.07485(16) 0.44163(14) 0.0880(8) Uani d . 1 O
H2O 0.2745 1.1489 0.4597 0.106 Uiso calc R 1 H
O3 0.3227(3) 0.34313(17) 0.45475(13) 0.0864(7) Uani d . 1 O
C1 0.4242(3) 0.8716(2) 0.61554(14) 0.0427(6) Uani d . 1 C
H1 0.5368 0.8708 0.6329 0.051 Uiso calc R 1 H
C2 0.3922(3) 1.0087(2) 0.57369(16) 0.0495(6) Uani d . 1 C
H2A 0.3477 1.0720 0.6137 0.059 Uiso calc R 1 H
H2B 0.4901 1.0459 0.5505 0.059 Uiso calc R 1 H
C3 0.2722(3) 0.9771(2) 0.50451(15) 0.0477(7) Uani d . 1 C
H3 0.1684 0.9580 0.5307 0.057 Uiso calc R 1 H
C4 0.3373(3) 0.8482(2) 0.46931(14) 0.0368(5) Uani d . 1 C
C5 0.4069(3) 0.7679(2) 0.54191(12) 0.0360(5) Uani d . 1 C
H5 0.5149 0.7392 0.5257 0.043 Uiso calc R 1 H
C6 0.3110(3) 0.6427(2) 0.56326(13) 0.0362(5) Uani d . 1 C
H6 0.2011 0.6684 0.5777 0.043 Uiso calc R 1 H
C7 0.3784(3) 0.5522(2) 0.63202(14) 0.0446(6) Uani d . 1 C
H7 0.4955 0.5596 0.6304 0.053 Uiso calc R 1 H
C8 0.3240(4) 0.5901(3) 0.71976(14) 0.0616(8) Uani d . 1 C
H8A 0.3621 0.5228 0.7591 0.074 Uiso calc R 1 H
H8B 0.2078 0.5896 0.7216 0.074 Uiso calc R 1 H
C9 0.3845(4) 0.7284(3) 0.74756(14) 0.0689(9) Uani d . 1 C
H9A 0.3501 0.7447 0.8048 0.083 Uiso calc R 1 H
H9B 0.5007 0.7282 0.7470 0.083 Uiso calc R 1 H
C10 0.3251(4) 0.8416(3) 0.69242(15) 0.0517(7) Uani d . 1 C
C11 0.3334(3) 0.4107(2) 0.60192(15) 0.0492(7) Uani d . 1 C
H11 0.4197 0.3477 0.6158 0.059 Uiso calc R 1 H
C12 0.3234(4) 0.4279(2) 0.50852(16) 0.0531(7) Uani d . 1 C
C13 0.1732(4) 0.3559(3) 0.63433(18) 0.0694(8) Uani d . 1 C
H13A 0.1458 0.2757 0.6040 0.083 Uiso calc R 1 H
H13B 0.0910 0.4221 0.6263 0.083 Uiso calc R 1 H
H13C 0.1824 0.3354 0.6930 0.083 Uiso calc R 1 H
C14 0.1969(4) 0.9104(3) 0.71342(18) 0.0774(9) Uani d . 1 C
H14A 0.1631 0.9818 0.6802 0.093 Uiso calc R 1 H
H14B 0.1400 0.8878 0.7616 0.093 Uiso calc R 1 H
C15 0.3452(3) 0.8184(2) 0.38959(15) 0.0502(7) Uani d . 1 C
H15A 0.3089 0.8795 0.3497 0.060 Uiso calc R 1 H
H15B 0.3873 0.7362 0.3727 0.060 Uiso calc R 1 H

loop_
_atom_site_aniso_label
_atom_site_aniso_U_11
_atom_site_aniso_U_22
_atom_site_aniso_U_33
_atom_site_aniso_U_12
_atom_site_aniso_U_13
_atom_site_aniso_U_23
O1 0.0756(12) 0.0294(7) 0.0447(10) -0.0051(9) -0.0085(10) 0.0006(7)
O2 0.148(2) 0.0318(9) 0.0845(14) -0.0012(12) -0.0492(15) 0.0048(11)
O3 0.147(2) 0.0375(9) 0.0752(12) -0.0106(13) -0.0080(16) -0.0117(11)
C1 0.0409(13) 0.0437(13) 0.0435(13) -0.0035(12) -0.0065(12) -0.0067(11)
C2 0.0533(15) 0.0382(12) 0.0568(15) -0.0050(12) -0.0019(14) -0.0081(13)
C3 0.0593(16) 0.0316(12) 0.0524(16) 0.0011(11) -0.0112(13) 0.0005(12)
C4 0.0353(13) 0.0316(10) 0.0436(13) -0.0053(12) -0.0012(11) 0.0005(10)
C5 0.0337(13) 0.0346(11) 0.0397(12) -0.0008(11) 0.0008(10) -0.0010(11)
C6 0.0399(12) 0.0362(11) 0.0326(11) 0.0015(11) -0.0026(11) -0.0038(10)
C7 0.0431(14) 0.0457(12) 0.0449(14) 0.0011(11) -0.0078(12) 0.0072(12)
C8 0.0805(19) 0.0636(17) 0.0406(14) -0.0027(18) -0.0054(16) 0.0110(13)
C9 0.094(2) 0.078(2) 0.0349(13) -0.0086(19) -0.0055(15) -0.0006(15)
C10 0.0607(17) 0.0539(14) 0.0405(13) -0.0025(16) -0.0003(14) -0.0179(13)
C11 0.0486(15) 0.0381(13) 0.0609(16) 0.0028(12) -0.0043(14) 0.0123(12)
C12 0.0636(17) 0.0350(13) 0.0607(16) -0.0062(13) -0.0046(16) 0.0004(13)
C13 0.0688(19) 0.0543(15) 0.085(2) -0.0067(16) 0.0041(18) 0.0184(16)
C14 0.088(2) 0.078(2) 0.0664(19) -0.006(2) 0.0236(19) -0.0196(17)
C15 0.0628(17) 0.0425(14) 0.0454(13) 0.0017(13) -0.0006(13) 0.0050(12)

loop_
_atom_type_symbol
_atom_type_description
_atom_type_scat_dispersion_real
_atom_type_scat_dispersion_imag
_atom_type_scat_source
C C 0.0033 0.0000 'International Tables Vol C Tables 4.2.6.8 and 6.1.1.4'
H H 0.0000 0.0000 'International Tables Vol C Tables 4.2.6.8 and 6.1.1.4'
O O 0.0106 0.0000 'International Tables Vol C Tables 4.2.6.8 and 6.1.1.4'

loop_
_geom_angle_atom_site_label_1
_geom_angle_atom_site_label_2
_geom_angle_atom_site_label_3
_geom_angle
C12 O1 C6 111.07(17)
C3 O2 H2O 109.5
C10 C1 C2 115.6(2)
C10 C1 C5 115.29(19)
C2 C1 C5 104.03(17)
C10 C1 H1 107.1
C2 C1 H1 107.1
C5 C1 H1 107.1
C3 C2 C1 104.16(19)
C3 C2 H2A 110.9
C1 C2 H2A 110.9
C3 C2 H2B 110.9
C1 C2 H2B 110.9
H2A C2 H2B 108.9
O2 C3 C4 111.99(19)
O2 C3 C2 117.7(2)
C4 C3 C2 102.0(2)
O2 C3 H3 108.2
C4 C3 H3 108.2
C2 C3 H3 108.2
C15 C4 C3 125.1(2)
C15 C4 C5 126.9(2)
C3 C4 C5 107.63(17)
C6 C5 C4 113.56(18)
C6 C5 C1 114.85(17)
C4 C5 C1 104.98(16)
C6 C5 H5 107.7
C4 C5 H5 107.7
C1 C5 H5 107.7
O1 C6 C5 107.14(16)
O1 C6 C7 104.65(16)
C5 C6 C7 116.8(2)
O1 C6 H6 109.3
C5 C6 H6 109.3
C7 C6 H6 109.3
C8 C7 C6 113.9(2)
C8 C7 C11 116.3(2)
C6 C7 C11 103.11(17)
C8 C7 H7 107.7
C6 C7 H7 107.7
C11 C7 H7 107.7
C7 C8 C9 113.0(2)
C7 C8 H8A 109.0
C9 C8 H8A 109.0
C7 C8 H8B 109.0
C9 C8 H8B 109.0
H8A C8 H8B 107.8
C10 C9 C8 113.2(2)
C10 C9 H9A 108.9
C8 C9 H9A 108.9
C10 C9 H9B 108.9
C8 C9 H9B 108.9
H9A C9 H9B 107.8
C14 C10 C1 123.4(3)
C14 C10 C9 120.5(3)
C1 C10 C9 116.1(2)
C12 C11 C7 102.65(19)
C12 C11 C13 109.0(2)
C7 C11 C13 115.8(2)
C12 C11 H11 109.7
C7 C11 H11 109.7
C13 C11 H11 109.7
O3 C12 O1 120.5(2)
O3 C12 C11 128.8(2)
O1 C12 C11 110.6(2)
C11 C13 H13A 109.5
C11 C13 H13B 109.5
H13A C13 H13B 109.5
C11 C13 H13C 109.5
H13A C13 H13C 109.5
H13B C13 H13C 109.5
C10 C14 H14A 120.0
C10 C14 H14B 120.0
H14A C14 H14B 120.0
C4 C15 H15A 120.0
C4 C15 H15B 120.0
H15A C15 H15B 120.0

loop_
_geom_bond_atom_site_label_1
_geom_bond_atom_site_label_2
_geom_bond_distance
O1 C12 1.343(3)
O1 C6 1.458(2)
O2 C3 1.410(3)
O2 H2O 0.8200
O3 C12 1.203(3)
C1 C10 1.508(3)
C1 C2 1.542(3)
C1 C5 1.569(3)
C1 H1 0.9800
C2 C3 1.522(3)
C2 H2A 0.9700
C2 H2B 0.9700
C3 C4 1.502(3)
C3 H3 0.9800
C4 C15 1.306(3)
C4 C5 1.521(3)
C5 C6 1.520(3)
C5 H5 0.9800
C6 C7 1.525(3)
C6 H6 0.9800
C7 C8 1.517(3)
C7 C11 1.534(3)
C7 H7 0.9800
C8 C9 1.532(4)
C8 H8A 0.9700
C8 H8B 0.9700
C9 C10 1.512(3)
C9 H9A 0.9700
C9 H9B 0.9700
C10 C14 1.314(4)
C11 C12 1.500(3)
C11 C13 1.534(4)
C11 H11 0.9800
C13 H13A 0.9600
C13 H13B 0.9600
C13 H13C 0.9600
C14 H14A 0.9300
C14 H14B 0.9300
C15 H15A 0.9300
C15 H15B 0.9300

loop_
_geom_hbond_atom_site_label_D
_geom_hbond_atom_site_label_H
_geom_hbond_atom_site_label_A
_geom_hbond_site_symmetry_A
_geom_hbond_distance_DH
_geom_hbond_distance_HA
_geom_hbond_distance_DA
_geom_hbond_angle_DHA
O2 H2O O3 1_565 0.82 1.98 2.748(2) 157

loop_
_geom_torsion_atom_site_label_1
_geom_torsion_atom_site_label_2
_geom_torsion_atom_site_label_3
_geom_torsion_atom_site_label_4
_geom_torsion
_geom_torsion_publ_flag
C10 C1 C2 C3 -95.3(2) ?
C5 C1 C2 C3 32.1(2) yes
C1 C2 C3 O2 -164.7(2) ?
C1 C2 C3 C4 -41.7(2) yes
O2 C3 C4 C15 -11.6(4) ?
C2 C3 C4 C15 -138.3(3) ?
O2 C3 C4 C5 162.4(2) ?
C2 C3 C4 C5 35.7(2) yes
C15 C4 C5 C6 -75.6(3) ?
C3 C4 C5 C6 110.5(2) ?
C15 C4 C5 C1 158.1(3) ?
C3 C4 C5 C1 -15.8(2) yes
C10 C1 C5 C6 -8.1(3) yes
C2 C1 C5 C6 -135.6(2) ?
C10 C1 C5 C4 117.4(2) ?
C2 C1 C5 C4 -10.2(2) yes
C12 O1 C6 C5 141.0(2) ?
C12 O1 C6 C7 16.4(3) yes
C4 C5 C6 O1 59.7(2) ?
C1 C5 C6 O1 -179.51(18) ?
C4 C5 C6 C7 176.53(19) ?
C1 C5 C6 C7 -62.6(3) yes
O1 C6 C7 C8 -153.3(2) ?
C5 C6 C7 C8 88.4(3) yes
O1 C6 C7 C11 -26.4(2) yes
C5 C6 C7 C11 -144.7(2) ?
C6 C7 C8 C9 -64.7(3) yes
C11 C7 C8 C9 175.6(2) ?
C7 C8 C9 C10 61.3(3) yes
C2 C1 C10 C14 14.3(3) ?
C5 C1 C10 C14 -107.2(3) ?
C2 C1 C10 C9 -163.7(2) ?
C5 C1 C10 C9 74.8(3) yes
C8 C9 C10 C14 95.4(3) ?
C8 C9 C10 C1 -86.6(3) yes
C8 C7 C11 C12 151.9(2) ?
C6 C7 C11 C12 26.5(3) yes
C8 C7 C11 C13 33.3(3) ?
C6 C7 C11 C13 -92.1(2) ?
C6 O1 C12 O3 179.4(3) ?
C6 O1 C12 C11 1.2(3) yes
C7 C11 C12 O3 164.0(3) ?
C13 C11 C12 O3 -72.8(4) ?
C7 C11 C12 O1 -18.1(3) yes
C13 C11 C12 O1 105.2(3) ?

loop_
_cod_related_entry_id
_cod_related_entry_database
_cod_related_entry_code
1 ChemSpider 9645493
